data_2239966
loop_
_publ_author_name
'Wang, Shi-Chao'
'Pan, Rou-Chen'
'Song, Wan-Ying'
'Li, Sheng-Li'

_publ_section_title
;
 Crystal structure of
 [2-({4-[2,6-bis(pyridin-2-yl)pyridin-4-yl]phenyl}(methyl)amino)ethanol-\k^3^<i>N</i>,<i>N</i>',<i>N</i>'']bis(thiocyanato-\k<i>N</i>)zinc
 <i>N</i>,<i>N</i>-dimethylformamide monosolvate
;
_journal_issue 10
_journal_name_full 'Acta Crystallographica Section E'
_journal_page_first m347
_journal_page_last m348
_journal_paper_doi 10.1107/S1600536814019527
_journal_volume 70
_journal_year 2014
_chemical_formula_iupac '[Zn (N C S)2 (C24 H22 N4 O)], C3 H7 N O'
_chemical_formula_moiety 'C26 H22 N6 O S2 Zn, C3 H7 N O'
_chemical_formula_sum 'C29 H29 N7 O2 S2 Zn'
_chemical_formula_weight 637.08
_chemical_name_systematic
;[2-({4-[2,6-Bis(pyridin-2-yl)pyridin-4-yl]phenyl}(methyl)amino)ethanol-\k^3^<i>N</i>,<i>N</i>',<i>N</i>'']bis(thiocyanato-\k<i>N</i>)zinc
<i>N</i>,<i>N</i>-dimethylformamide monosolvate
;
_space_group_IT_number 2
_symmetry_cell_setting triclinic
_symmetry_space_group_name_Hall '-P 1'
_symmetry_space_group_name_H-M 'P -1'
_atom_sites_solution_hydrogens geom
_atom_sites_solution_primary direct
_atom_sites_solution_secondary difmap
_audit_creation_method SHELXL-97
_cell_angle_alpha 115.656(5)
_cell_angle_beta 94.646(5)
_cell_angle_gamma 91.621(5)
_cell_formula_units_Z 2
_cell_length_a 9.565(5)
_cell_length_b 12.969(5)
_cell_length_c 13.652(5)
_cell_measurement_reflns_used 2689
_cell_measurement_temperature 298(2)
_cell_measurement_theta_max 21.76
_cell_measurement_theta_min 2.57
_cell_volume 1517.7(11)
_computing_cell_refinement 'SAINT (Bruker, 2007)'
_computing_data_collection 'SMART (Bruker, 2007)'
_computing_data_reduction 'SAINT (Bruker, 2007)'
_computing_molecular_graphics 'SHELXTL (Sheldrick, 2008)'
_computing_publication_material 'SHELXTL (Sheldrick, 2008)'
_computing_structure_refinement 'SHELXTL (Sheldrick, 2008)'
_computing_structure_solution 'SHELXTL (Sheldrick, 2008)'
_diffrn_ambient_temperature 298(2)
_diffrn_measured_fraction_theta_full 0.989
_diffrn_measured_fraction_theta_max 0.989
_diffrn_measurement_device_type 'Bruker SMART 1000 CCD area-detector'
_diffrn_measurement_method 'phi and omega scans'
_diffrn_radiation_monochromator graphite
_diffrn_radiation_source 'fine-focus sealed tube'
_diffrn_radiation_type MoK\a
_diffrn_radiation_wavelength 0.71069
_diffrn_reflns_av_R_equivalents 0.0285
_diffrn_reflns_av_sigmaI/netI 0.0472
_diffrn_reflns_limit_h_max 11
_diffrn_reflns_limit_h_min -11
_diffrn_reflns_limit_k_max 15
_diffrn_reflns_limit_k_min -15
_diffrn_reflns_limit_l_max 16
_diffrn_reflns_limit_l_min -14
_diffrn_reflns_number 10881
_diffrn_reflns_theta_full 25.00
_diffrn_reflns_theta_max 25.00
_diffrn_reflns_theta_min 1.66
_exptl_absorpt_coefficient_mu 0.985
_exptl_absorpt_correction_T_max 0.8273
_exptl_absorpt_correction_T_min 0.7565
_exptl_absorpt_correction_type multi-scan
_exptl_absorpt_process_details '(SADABS; Bruker, 2002)'
_exptl_crystal_colour orange
_exptl_crystal_density_diffrn 1.394
_exptl_crystal_density_method 'not measured'
_exptl_crystal_description block
_exptl_crystal_F_000 660
_exptl_crystal_size_max 0.30
_exptl_crystal_size_mid 0.20
_exptl_crystal_size_min 0.20
_refine_diff_density_max 0.874
_refine_diff_density_min -0.723
_refine_ls_extinction_method none
_refine_ls_goodness_of_fit_ref 0.990
_refine_ls_hydrogen_treatment constr
_refine_ls_matrix_type full
_refine_ls_number_parameters 373
_refine_ls_number_reflns 5293
_refine_ls_number_restraints 0
_refine_ls_restrained_S_all 0.990
_refine_ls_R_factor_all 0.0885
_refine_ls_R_factor_gt 0.0598
_refine_ls_shift/su_max 0.006
_refine_ls_shift/su_mean 0.000
_refine_ls_structure_factor_coef Fsqd
_refine_ls_weighting_details 'calc w=1/[\s^2^(Fo^2^)+(0.0928P)^2^+1.3834P] where P=(Fo^2^+2Fc^2^)/3'
_refine_ls_weighting_scheme calc
_refine_ls_wR_factor_gt 0.1574
_refine_ls_wR_factor_ref 0.1742
_reflns_number_gt 3729
_reflns_number_total 5293
_reflns_threshold_expression >2sigma(I)
_cod_data_source_file xu5817sup1.cf
_cod_data_source_block I
_cod_database_code 2239966
_cod_database_fobs_code 2239966

loop_
_symmetry_equiv_pos_as_xyz
'x, y, z'
'-x, -y, -z'

loop_
_atom_site_type_symbol
_atom_site_label
_atom_site_fract_x
_atom_site_fract_y
_atom_site_fract_z
_atom_site_U_iso_or_equiv
_atom_site_adp_type
_atom_site_calc_flag
_atom_site_refinement_flags
_atom_site_occupancy
_atom_site_symmetry_multiplicity
Zn Zn1 0.69718(6) 1.21976(4) 0.76963(4) 0.0543(2) Uani d . 1 1
S S2 0.5329(2) 1.42626(13) 0.57934(12) 0.0919(6) Uani d . 1 1
S S1 1.18423(19) 1.2588(2) 0.87203(16) 0.1314(9) Uani d . 1 1
C C11 0.4729(5) 0.8990(4) 0.6857(3) 0.0493(10) Uani d . 1 1
H H11 0.4628 0.8285 0.6244 0.059 Uiso calc R 1 1
C C7 0.3121(5) 0.8217(4) 0.7783(4) 0.0508(11) Uani d . 1 1
N N4 0.7085(4) 1.0716(3) 0.6082(3) 0.0570(10) Uani d . 1 1
C C10 0.4020(4) 0.9141(4) 0.7772(3) 0.0473(10) Uani d . 1 1
N N2 0.5729(4) 1.0896(3) 0.7721(3) 0.0462(8) Uani d . 1 1
C C21 0.6321(5) 0.8772(4) 0.4976(4) 0.0616(13) Uani d . 1 1
H H21 0.5795 0.8117 0.4886 0.074 Uiso calc R 1 1
C C20 0.6351(5) 0.9760(4) 0.5926(3) 0.0474(10) Uani d . 1 1
C C15 0.5317(5) 1.2277(4) 0.9491(4) 0.0509(11) Uani d . 1 1
C C14 0.4221(5) 1.0233(4) 0.8652(4) 0.0514(11) Uani d . 1 1
H H14 0.3781 1.0387 0.9280 0.062 Uiso calc R 1 1
C C25 0.5934(6) 1.3671(4) 0.6558(4) 0.0601(12) Uani d . 1 1
N N3 0.6160(4) 1.2966(3) 0.9271(3) 0.0552(9) Uani d . 1 1
C C13 0.5056(4) 1.1074(4) 0.8597(3) 0.0464(10) Uani d . 1 1
C C12 0.5556(4) 0.9861(4) 0.6862(3) 0.0458(10) Uani d . 1 1
C C5 0.2196(6) 0.6233(4) 0.6932(4) 0.0746(16) Uani d . 1 1
H H5 0.2168 0.5511 0.6346 0.089 Uiso calc R 1 1
C C4 0.1361(5) 0.6400(4) 0.7783(4) 0.0641(13) Uani d . 1 1
C C8 0.2290(5) 0.8372(4) 0.8625(4) 0.0595(12) Uani d . 1 1
H H8 0.2308 0.9098 0.9205 0.071 Uiso calc R 1 1
N N1 0.0541(6) 0.5523(4) 0.7781(4) 0.0904(16) Uani d . 1 1
C C9 0.1450(5) 0.7506(4) 0.8635(4) 0.0636(13) Uani d . 1 1
H H9 0.0928 0.7657 0.9222 0.076 Uiso calc R 1 1
C C16 0.4713(5) 1.2637(4) 1.0458(4) 0.0632(13) Uani d . 1 1
H H16 0.4126 1.2139 1.0592 0.076 Uiso calc R 1 1
C C22 0.7081(6) 0.8762(5) 0.4153(4) 0.0701(14) Uani d . 1 1
H H22 0.7072 0.8101 0.3500 0.084 Uiso calc R 1 1
C C6 0.3040(6) 0.7096(4) 0.6943(4) 0.0671(14) Uani d . 1 1
H H6 0.3589 0.6938 0.6370 0.081 Uiso calc R 1 1
C C17 0.5010(6) 1.3769(5) 1.1227(4) 0.0736(15) Uani d . 1 1
H H17 0.4627 1.4041 1.1891 0.088 Uiso calc R 1 1
C C26 1.0166(7) 1.2465(5) 0.8394(4) 0.0734(15) Uani d . 1 1
C C23 0.7846(6) 0.9739(5) 0.4315(5) 0.0787(16) Uani d . 1 1
H H23 0.8370 0.9751 0.3775 0.094 Uiso calc R 1 1
C C18 0.5873(6) 1.4481(5) 1.0997(5) 0.0775(16) Uani d . 1 1
H H18 0.6069 1.5244 1.1499 0.093 Uiso calc R 1 1
C C24 0.7831(6) 1.0690(5) 0.5274(5) 0.0733(15) Uani d . 1 1
H H24 0.8356 1.1351 0.5379 0.088 Uiso calc R 1 1
N N6 0.6325(5) 1.3253(4) 0.7093(4) 0.0690(11) Uani d . 1 1
C C19 0.6443(6) 1.4058(4) 1.0021(4) 0.0687(14) Uani d . 1 1
H H19 0.7042 1.4538 0.9874 0.082 Uiso calc R 1 1
O O2 0.7459(6) 0.9090(5) 0.9008(4) 0.1267(19) Uani d . 1 1
O O1 -0.0642(12) 0.3133(8) 0.5213(8) 0.253(5) Uani d . 1 1
H H1C -0.1604 0.2942 0.4900 0.379 Uiso d R 1 1
C C3 -0.0373(8) 0.5720(6) 0.8653(6) 0.111(3) Uani d . 1 1
H H3A 0.0188 0.6023 0.9346 0.166 Uiso calc R 1 1
H H3B -0.0860 0.5009 0.8525 0.166 Uiso calc R 1 1
H H3C -0.1045 0.6258 0.8657 0.166 Uiso calc R 1 1
N N7 0.8572(6) 0.8651(5) 0.7513(5) 0.0909(16) Uani d . 1 1
N N5 0.8987(5) 1.2422(4) 0.8163(4) 0.0756(13) Uani d . 1 1
C C29 0.8300(9) 0.9318(8) 0.8483(7) 0.114(2) Uani d . 1 1
H H29 0.8783 1.0037 0.8819 0.137 Uiso calc R 1 1
C C2 0.0517(11) 0.4346(7) 0.6910(7) 0.129(3) Uani d . 1 1
H H2A 0.1441 0.4184 0.6657 0.155 Uiso calc R 1 1
H H2B 0.0240 0.3797 0.7177 0.155 Uiso calc R 1 1
C C28 0.7953(10) 0.7508(8) 0.6975(8) 0.141(3) Uani d . 1 1
H H28A 0.8676 0.6985 0.6717 0.212 Uiso calc R 1 1
H H28B 0.7307 0.7431 0.6368 0.212 Uiso calc R 1 1
H H28C 0.7459 0.7337 0.7478 0.212 Uiso calc R 1 1
C C1 -0.0503(12) 0.4279(10) 0.6026(10) 0.182(5) Uani d . 1 1
H H1A -0.1403 0.4510 0.6300 0.219 Uiso calc R 1 1
H H1B -0.0184 0.4786 0.5724 0.219 Uiso calc R 1 1
C C27 0.9575(8) 0.8978(9) 0.6971(8) 0.144(4) Uani d . 1 1
H H27A 0.9899 0.9767 0.7405 0.216 Uiso calc R 1 1
H H27B 0.9148 0.8882 0.6273 0.216 Uiso calc R 1 1
H H27C 1.0356 0.8506 0.6868 0.216 Uiso calc R 1 1

loop_
_atom_site_aniso_label
_atom_site_aniso_U_11
_atom_site_aniso_U_22
_atom_site_aniso_U_33
_atom_site_aniso_U_12
_atom_site_aniso_U_13
_atom_site_aniso_U_23
Zn1 0.0543(4) 0.0515(3) 0.0586(4) -0.0060(2) -0.0007(2) 0.0270(3)
S2 0.1544(17) 0.0717(9) 0.0591(9) 0.0319(10) 0.0163(9) 0.0352(8)
S1 0.0642(11) 0.216(3) 0.0843(12) 0.0322(13) 0.0012(9) 0.0380(14)
C11 0.058(3) 0.044(2) 0.040(2) 0.001(2) 0.006(2) 0.0134(19)
C7 0.048(3) 0.052(3) 0.052(3) -0.001(2) 0.007(2) 0.022(2)
N4 0.059(2) 0.058(2) 0.056(2) -0.0086(19) 0.0118(19) 0.0269(19)
C10 0.046(2) 0.049(2) 0.048(3) 0.0038(19) 0.0056(19) 0.022(2)
N2 0.048(2) 0.048(2) 0.0406(19) 0.0012(16) 0.0037(16) 0.0170(17)
C21 0.068(3) 0.065(3) 0.049(3) -0.006(2) 0.013(2) 0.021(2)
C20 0.049(2) 0.052(3) 0.041(2) 0.002(2) 0.0045(19) 0.020(2)
C15 0.052(3) 0.051(3) 0.044(3) 0.003(2) -0.002(2) 0.018(2)
C14 0.052(3) 0.059(3) 0.042(2) 0.006(2) 0.012(2) 0.020(2)
C25 0.078(3) 0.049(3) 0.048(3) 0.006(2) 0.013(2) 0.015(2)
N3 0.062(2) 0.049(2) 0.050(2) 0.0015(18) -0.0014(18) 0.0191(18)
C13 0.045(2) 0.049(2) 0.043(2) 0.0040(19) 0.0044(19) 0.018(2)
C12 0.048(2) 0.047(2) 0.045(2) 0.0013(19) 0.0058(19) 0.023(2)
C5 0.096(4) 0.055(3) 0.066(3) -0.014(3) 0.030(3) 0.017(3)
C4 0.071(3) 0.064(3) 0.060(3) -0.009(3) 0.014(3) 0.029(3)
C8 0.068(3) 0.053(3) 0.052(3) -0.005(2) 0.015(2) 0.018(2)
N1 0.115(4) 0.072(3) 0.072(3) -0.035(3) 0.029(3) 0.019(3)
C9 0.071(3) 0.067(3) 0.055(3) -0.002(3) 0.024(2) 0.026(3)
C16 0.066(3) 0.065(3) 0.051(3) 0.007(2) 0.008(2) 0.016(2)
C22 0.084(4) 0.069(3) 0.053(3) -0.005(3) 0.019(3) 0.021(3)
C6 0.077(4) 0.062(3) 0.060(3) -0.008(3) 0.026(3) 0.022(3)
C17 0.088(4) 0.065(3) 0.051(3) 0.006(3) 0.009(3) 0.009(3)
C26 0.074(4) 0.091(4) 0.049(3) 0.013(3) 0.009(3) 0.024(3)
C23 0.090(4) 0.090(4) 0.065(4) -0.001(3) 0.029(3) 0.038(3)
C18 0.088(4) 0.057(3) 0.062(3) 0.002(3) -0.003(3) 0.004(3)
C24 0.079(4) 0.075(4) 0.070(4) -0.013(3) 0.014(3) 0.035(3)
N6 0.086(3) 0.059(3) 0.066(3) 0.002(2) 0.001(2) 0.032(2)
C19 0.081(4) 0.050(3) 0.065(3) -0.003(3) -0.001(3) 0.017(3)
O2 0.142(5) 0.142(5) 0.098(4) -0.003(4) 0.047(3) 0.050(3)
O1 0.304(13) 0.181(8) 0.201(9) -0.063(8) 0.005(8) 0.024(7)
C3 0.141(6) 0.099(5) 0.088(5) -0.033(4) 0.046(4) 0.035(4)
N7 0.090(4) 0.110(4) 0.090(4) 0.039(3) 0.033(3) 0.054(4)
N5 0.054(3) 0.090(3) 0.081(3) -0.010(2) -0.005(2) 0.038(3)
C29 0.125(7) 0.135(7) 0.095(6) 0.028(5) 0.032(5) 0.058(5)
C2 0.177(9) 0.112(6) 0.097(6) -0.048(6) 0.042(6) 0.042(5)
C28 0.159(9) 0.111(7) 0.146(8) 0.044(6) 0.004(6) 0.051(6)
C1 0.167(10) 0.183(11) 0.143(9) -0.081(9) 0.005(8) 0.029(9)
C27 0.090(5) 0.252(12) 0.157(8) 0.045(6) 0.039(5) 0.145(8)

loop_
_atom_type_symbol
_atom_type_description
_atom_type_scat_dispersion_real
_atom_type_scat_dispersion_imag
_atom_type_scat_source
C C 0.0033 0.0016 'International Tables Vol C Tables 4.2.6.8 and 6.1.1.4'
H H 0.0000 0.0000 'International Tables Vol C Tables 4.2.6.8 and 6.1.1.4'
N N 0.0061 0.0033 'International Tables Vol C Tables 4.2.6.8 and 6.1.1.4'
O O 0.0106 0.0060 'International Tables Vol C Tables 4.2.6.8 and 6.1.1.4'
S S 0.1246 0.1234 'International Tables Vol C Tables 4.2.6.8 and 6.1.1.4'
Zn Zn 0.2839 1.4301 'International Tables Vol C Tables 4.2.6.8 and 6.1.1.4'

loop_
_geom_angle_atom_site_label_1
_geom_angle_atom_site_label_2
_geom_angle_atom_site_label_3
_geom_angle
N5 Zn1 N6 113.0(2)
N5 Zn1 N2 122.32(17)
N6 Zn1 N2 124.49(17)
N5 Zn1 N3 99.89(17)
N6 Zn1 N3 100.04(16)
N2 Zn1 N3 75.96(14)
N5 Zn1 N4 96.67(17)
N6 Zn1 N4 95.28(16)
N2 Zn1 N4 74.93(14)
N3 Zn1 N4 150.86(15)
C12 C11 C10 120.8(4)
C12 C11 H11 119.6
C10 C11 H11 119.6
C8 C7 C6 114.9(4)
C8 C7 C10 123.1(4)
C6 C7 C10 122.0(4)
C20 N4 C24 118.1(4)
C20 N4 Zn1 115.1(3)
C24 N4 Zn1 126.8(3)
C14 C10 C11 115.6(4)
C14 C10 C7 122.6(4)
C11 C10 C7 121.7(4)
C13 N2 C12 118.7(4)
C13 N2 Zn1 120.2(3)
C12 N2 Zn1 121.1(3)
C20 C21 C22 119.1(5)
C20 C21 H21 120.4
C22 C21 H21 120.4
N4 C20 C21 122.1(4)
N4 C20 C12 114.6(4)
C21 C20 C12 123.2(4)
N3 C15 C16 122.7(4)
N3 C15 C13 115.0(4)
C16 C15 C13 122.3(4)
C13 C14 C10 120.5(4)
C13 C14 H14 119.7
C10 C14 H14 119.7
N6 C25 S2 178.5(5)
C15 N3 C19 118.9(4)
C15 N3 Zn1 115.7(3)
C19 N3 Zn1 125.4(4)
N2 C13 C14 122.3(4)
N2 C13 C15 113.2(4)
C14 C13 C15 124.5(4)
N2 C12 C11 122.0(4)
N2 C12 C20 114.2(4)
C11 C12 C20 123.7(4)
C6 C5 C4 121.8(5)
C6 C5 H5 119.1
C4 C5 H5 119.1
N1 C4 C9 122.4(5)
N1 C4 C5 121.6(5)
C9 C4 C5 116.1(4)
C9 C8 C7 123.0(4)
C9 C8 H8 118.5
C7 C8 H8 118.5
C4 N1 C2 121.9(5)
C4 N1 C3 121.0(5)
C2 N1 C3 117.1(5)
C8 C9 C4 121.4(4)
C8 C9 H9 119.3
C4 C9 H9 119.3
C15 C16 C17 117.9(5)
C15 C16 H16 121.1
C17 C16 H16 121.1
C23 C22 C21 118.9(5)
C23 C22 H22 120.6
C21 C22 H22 120.6
C5 C6 C7 122.8(5)
C5 C6 H6 118.6
C7 C6 H6 118.6
C18 C17 C16 119.4(5)
C18 C17 H17 120.3
C16 C17 H17 120.3
N5 C26 S1 177.1(6)
C24 C23 C22 119.2(5)
C24 C23 H23 120.4
C22 C23 H23 120.4
C19 C18 C17 119.3(5)
C19 C18 H18 120.3
C17 C18 H18 120.3
N4 C24 C23 122.6(5)
N4 C24 H24 118.7
C23 C24 H24 118.7
C25 N6 Zn1 166.5(4)
N3 C19 C18 121.7(5)
N3 C19 H19 119.1
C18 C19 H19 119.1
C1 O1 H1C 109.1
N1 C3 H3A 109.5
N1 C3 H3B 109.5
H3A C3 H3B 109.5
N1 C3 H3C 109.5
H3A C3 H3C 109.5
H3B C3 H3C 109.5
C29 N7 C27 122.1(8)
C29 N7 C28 120.4(7)
C27 N7 C28 117.3(8)
C26 N5 Zn1 174.8(5)
O2 C29 N7 125.8(9)
O2 C29 H29 117.1
N7 C29 H29 117.1
C1 C2 N1 106.5(9)
C1 C2 H2A 110.4
N1 C2 H2A 110.4
C1 C2 H2B 110.4
N1 C2 H2B 110.4
H2A C2 H2B 108.6
N7 C28 H28A 109.5
N7 C28 H28B 109.5
H28A C28 H28B 109.5
N7 C28 H28C 109.5
H28A C28 H28C 109.5
H28B C28 H28C 109.5
O1 C1 C2 108.1(11)
O1 C1 H1A 110.1
C2 C1 H1A 110.1
O1 C1 H1B 110.1
C2 C1 H1B 110.1
H1A C1 H1B 108.4
N7 C27 H27A 109.5
N7 C27 H27B 109.5
H27A C27 H27B 109.5
N7 C27 H27C 109.5
H27A C27 H27C 109.5
H27B C27 H27C 109.5

loop_
_geom_bond_atom_site_label_1
_geom_bond_atom_site_label_2
_geom_bond_distance
_geom_bond_publ_flag
Zn1 N2 2.051(4) y
Zn1 N3 2.163(4) y
Zn1 N4 2.224(4) y
Zn1 N5 1.953(5) y
Zn1 N6 1.969(4) y
S2 C25 1.623(6) ?
S1 C26 1.613(7) ?
C11 C12 1.359(6) ?
C11 C10 1.410(6) ?
C11 H11 0.9300 ?
C7 C8 1.395(6) ?
C7 C6 1.404(7) ?
C7 C10 1.462(6) ?
N4 C20 1.331(6) ?
N4 C24 1.351(6) ?
C10 C14 1.401(6) ?
N2 C13 1.339(5) ?
N2 C12 1.341(5) ?
C21 C20 1.370(6) ?
C21 C22 1.382(7) ?
C21 H21 0.9300 ?
C20 C12 1.499(6) ?
C15 N3 1.330(6) ?
C15 C16 1.378(6) ?
C15 C13 1.505(6) ?
C14 C13 1.366(6) ?
C14 H14 0.9300 ?
C25 N6 1.130(6) ?
N3 C19 1.343(6) ?
C5 C6 1.355(7) ?
C5 C4 1.405(7) ?
C5 H5 0.9300 ?
C4 N1 1.362(6) ?
C4 C9 1.397(7) ?
C8 C9 1.368(6) ?
C8 H8 0.9300 ?
N1 C2 1.471(9) ?
N1 C3 1.472(7) ?
C9 H9 0.9300 ?
C16 C17 1.389(7) ?
C16 H16 0.9300 ?
C22 C23 1.367(8) ?
C22 H22 0.9300 ?
C6 H6 0.9300 ?
C17 C18 1.372(8) ?
C17 H17 0.9300 ?
C26 N5 1.139(7) ?
C23 C24 1.357(8) ?
C23 H23 0.9300 ?
C18 C19 1.369(8) ?
C18 H18 0.9300 ?
C24 H24 0.9300 ?
C19 H19 0.9300 ?
O2 C29 1.229(8) ?
O1 C1 1.412(12) ?
O1 H1C 0.9600 ?
C3 H3A 0.9600 ?
C3 H3B 0.9600 ?
C3 H3C 0.9600 ?
N7 C29 1.283(9) ?
N7 C27 1.418(8) ?
N7 C28 1.423(10) ?
C29 H29 0.9300 ?
C2 C1 1.459(13) ?
C2 H2A 0.9700 ?
C2 H2B 0.9700 ?
C28 H28A 0.9600 ?
C28 H28B 0.9600 ?
C28 H28C 0.9600 ?
C1 H1A 0.9700 ?
C1 H1B 0.9700 ?
C27 H27A 0.9600 ?
C27 H27B 0.9600 ?
C27 H27C 0.9600 ?

loop_
_geom_hbond_atom_site_label_D
_geom_hbond_atom_site_label_H
_geom_hbond_atom_site_label_A
_geom_hbond_site_symmetry_A
_geom_hbond_distance_DH
_geom_hbond_distance_HA
_geom_hbond_distance_DA
_geom_hbond_angle_DHA
C8 H8 O2 2_677 0.93 2.54 3.457(8) 170
C14 H14 O2 2_677 0.93 2.54 3.470(7) 177
C16 H16 O2 2_677 0.93 2.43 3.356(9) 178
C24 H24 O1 1_665 0.93 2.58 3.488(13) 164

loop_
_geom_torsion_atom_site_label_1
_geom_torsion_atom_site_label_2
_geom_torsion_atom_site_label_3
_geom_torsion_atom_site_label_4
_geom_torsion
N5 Zn1 N4 C20 121.1(3)
N6 Zn1 N4 C20 -124.9(3)
N2 Zn1 N4 C20 -0.6(3)
N3 Zn1 N4 C20 -3.3(5)
N5 Zn1 N4 C24 -57.5(5)
N6 Zn1 N4 C24 56.4(5)
N2 Zn1 N4 C24 -179.3(5)
N3 Zn1 N4 C24 178.1(4)
C12 C11 C10 C14 0.7(6)
C12 C11 C10 C7 179.8(4)
C8 C7 C10 C14 6.0(7)
C6 C7 C10 C14 -173.5(5)
C8 C7 C10 C11 -173.0(4)
C6 C7 C10 C11 7.5(7)
N5 Zn1 N2 C13 92.5(4)
N6 Zn1 N2 C13 -93.1(3)
N3 Zn1 N2 C13 -0.4(3)
N4 Zn1 N2 C13 -179.1(3)
N5 Zn1 N2 C12 -88.5(4)
N6 Zn1 N2 C12 85.9(4)
N3 Zn1 N2 C12 178.6(3)
N4 Zn1 N2 C12 -0.1(3)
C24 N4 C20 C21 -0.9(7)
Zn1 N4 C20 C21 -179.7(4)
C24 N4 C20 C12 179.9(4)
Zn1 N4 C20 C12 1.1(5)
C22 C21 C20 N4 0.4(7)
C22 C21 C20 C12 179.5(4)
C11 C10 C14 C13 0.0(6)
C7 C10 C14 C13 -179.1(4)
C16 C15 N3 C19 0.2(7)
C13 C15 N3 C19 179.6(4)
C16 C15 N3 Zn1 -179.9(4)
C13 C15 N3 Zn1 -0.5(5)
N5 Zn1 N3 C15 -120.5(3)
N6 Zn1 N3 C15 123.8(3)
N2 Zn1 N3 C15 0.5(3)
N4 Zn1 N3 C15 3.2(5)
N5 Zn1 N3 C19 59.3(4)
N6 Zn1 N3 C19 -56.3(4)
N2 Zn1 N3 C19 -179.6(4)
N4 Zn1 N3 C19 -177.0(4)
C12 N2 C13 C14 1.2(6)
Zn1 N2 C13 C14 -179.8(3)
C12 N2 C13 C15 -178.7(4)
Zn1 N2 C13 C15 0.3(5)
C10 C14 C13 N2 -1.0(7)
C10 C14 C13 C15 179.0(4)
N3 C15 C13 N2 0.2(5)
C16 C15 C13 N2 179.6(4)
N3 C15 C13 C14 -179.7(4)
C16 C15 C13 C14 -0.3(7)
C13 N2 C12 C11 -0.5(6)
Zn1 N2 C12 C11 -179.5(3)
C13 N2 C12 C20 179.7(4)
Zn1 N2 C12 C20 0.7(5)
C10 C11 C12 N2 -0.5(7)
C10 C11 C12 C20 179.4(4)
N4 C20 C12 N2 -1.2(6)
C21 C20 C12 N2 179.6(4)
N4 C20 C12 C11 179.0(4)
C21 C20 C12 C11 -0.2(7)
C6 C5 C4 N1 -178.4(6)
C6 C5 C4 C9 0.2(9)
C6 C7 C8 C9 -0.4(8)
C10 C7 C8 C9 -179.9(5)
C9 C4 N1 C2 -176.4(7)
C5 C4 N1 C2 2.1(10)
C9 C4 N1 C3 4.1(9)
C5 C4 N1 C3 -177.4(6)
C7 C8 C9 C4 -0.8(8)
N1 C4 C9 C8 179.5(6)
C5 C4 C9 C8 0.9(8)
N3 C15 C16 C17 0.0(7)
C13 C15 C16 C17 -179.4(4)
C20 C21 C22 C23 0.3(8)
C4 C5 C6 C7 -1.5(10)
C8 C7 C6 C5 1.5(8)
C10 C7 C6 C5 -179.0(5)
C15 C16 C17 C18 0.4(8)
C21 C22 C23 C24 -0.4(9)
C16 C17 C18 C19 -1.0(9)
C20 N4 C24 C23 0.8(8)
Zn1 N4 C24 C23 179.4(4)
C22 C23 C24 N4 -0.2(9)
S2 C25 N6 Zn1 87(18)
N5 Zn1 N6 C25 107(2)
N2 Zn1 N6 C25 -67(2)
N3 Zn1 N6 C25 -147(2)
N4 Zn1 N6 C25 8(2)
C15 N3 C19 C18 -0.8(8)
Zn1 N3 C19 C18 179.3(4)
C17 C18 C19 N3 1.2(9)
S1 C26 N5 Zn1 148(8)
N6 Zn1 N5 C26 -133(5)
N2 Zn1 N5 C26 42(5)
N3 Zn1 N5 C26 122(5)
N4 Zn1 N5 C26 -34(5)
C27 N7 C29 O2 -179.2(7)
C28 N7 C29 O2 -4.5(12)
C4 N1 C2 C1 -85.3(9)
C3 N1 C2 C1 94.2(8)
N1 C2 C1 O1 -175.1(7)
